data_7059551
loop_
_publ_author_name
'Klauke, Karsten'
'Schmitz, Alexa'
'Swertz, Ann-Christin'
'Beele, Bj\"orn B.'
'Giesen, Beatriz'
'Schl\"usener, Carsten'
'Janiak, Christoph'
'Mohr, Fabian'

_publ_section_title
;
 Acylselenoureato bis(chelates) of lead: synthesis, structural
 characterization and microwave-assisted formation of PbSe nano- and
 microstructures
;
_journal_issue 19
_journal_name_full 'New Journal of Chemistry'
_journal_page_first 7719
_journal_page_last 7726
_journal_paper_doi 10.1039/D0NJ01433H
_journal_volume 44
_journal_year 2020
_chemical_formula_moiety 'C16 H23 Cl N2 O Se'
_chemical_formula_sum 'C16 H23 Cl N2 O Se'
_chemical_formula_weight 373.77
_space_group_crystal_system triclinic
_space_group_IT_number 2
_space_group_name_Hall '-P 1'
_space_group_name_H-M_alt 'P -1'
_atom_sites_solution_hydrogens geom
_atom_sites_solution_primary heavy
_audit_creation_date 2017-11-17
_audit_creation_method
;
Olex2 1.2
(compiled 2017.03.28 svn.r3405 for OlexSys, GUI svn.r5337)
;
_audit_update_record
;
2020-01-27 deposited with the CCDC.	2020-04-30 downloaded from the CCDC.
;
_cell_angle_alpha 64.775(8)
_cell_angle_beta 69.712(8)
_cell_angle_gamma 80.596(6)
_cell_formula_units_Z 2
_cell_length_a 8.1942(7)
_cell_length_b 10.8431(8)
_cell_length_c 11.8118(12)
_cell_measurement_reflns_used 3250
_cell_measurement_temperature 149.9
_cell_measurement_theta_max 29.3607
_cell_measurement_theta_min 2.9151
_cell_volume 890.36(15)
_computing_cell_refinement
;
CrysAlisPro, Agilent Technologies,
Version 1.171.34.49 (release 20-01-2011 CrysAlis171 .NET)
(compiled Jan 20 2011,15:58:25)
;
_computing_data_collection
;
CrysAlisPro, Agilent Technologies,
Version 1.171.34.49 (release 20-01-2011 CrysAlis171 .NET)
(compiled Jan 20 2011,15:58:25)
;
_computing_data_reduction
;
CrysAlisPro, Agilent Technologies,
Version 1.171.34.49 (release 20-01-2011 CrysAlis171 .NET)
(compiled Jan 20 2011,15:58:25)
;
_computing_molecular_graphics 'Olex2 (Dolomanov et al., 2009)'
_computing_publication_material 'Olex2 (Dolomanov et al., 2009)'
_computing_structure_refinement 'ShelXL (Sheldrick, 2015)'
_computing_structure_solution 'ShelXS (Sheldrick, 2008)'
_diffrn_ambient_temperature 150
_diffrn_detector_area_resol_mean 16.2705
_diffrn_measured_fraction_theta_full 0.998
_diffrn_measured_fraction_theta_max 0.826
_diffrn_measurement_details
;
#__ type_ start__ end____ width___ exp.time_
  1 omega   26.00   53.00   1.0000    4.0000
omega____ theta____ kappa____ phi______ frames
    -       17.9787   77.0000  -90.0000 27

#__ type_ start__ end____ width___ exp.time_
  2 omega   -6.00   20.00   1.0000    4.0000
omega____ theta____ kappa____ phi______ frames
    -       17.9787   81.0000  106.0000 26

#__ type_ start__ end____ width___ exp.time_
  3 omega  -26.00   48.00   1.0000    4.0000
omega____ theta____ kappa____ phi______ frames
    -       17.9787    0.0000  -60.0000 74

#__ type_ start__ end____ width___ exp.time_
  4 omega  -90.00   11.00   1.0000    4.0000
omega____ theta____ kappa____ phi______ frames
    -      -19.5412  -77.0000  -30.0000 101

#__ type_ start__ end____ width___ exp.time_
  5 omega  -45.00   50.00   1.0000    4.0000
omega____ theta____ kappa____ phi______ frames
    -      -19.5412   77.0000 -120.0000 95

#__ type_ start__ end____ width___ exp.time_
  6 omega  -82.00   11.00   1.0000    4.0000
omega____ theta____ kappa____ phi______ frames
    -      -19.5412  -77.0000  120.0000 93
;
_diffrn_measurement_device_type 'Xcalibur, Eos, Gemini ultra'
_diffrn_measurement_method '\w scans'
_diffrn_orient_matrix_UB_11 -0.0844638000
_diffrn_orient_matrix_UB_12 0.0046893000
_diffrn_orient_matrix_UB_13 0.0425264000
_diffrn_orient_matrix_UB_21 -0.0372251000
_diffrn_orient_matrix_UB_22 -0.0071242000
_diffrn_orient_matrix_UB_23 -0.0428393000
_diffrn_orient_matrix_UB_31 -0.0001117000
_diffrn_orient_matrix_UB_32 -0.0718176000
_diffrn_orient_matrix_UB_33 0.0351078000
_diffrn_radiation_monochromator graphite
_diffrn_radiation_type MoK\a
_diffrn_radiation_wavelength 0.71073
_diffrn_reflns_av_R_equivalents 0.0270
_diffrn_reflns_av_unetI/netI 0.0464
_diffrn_reflns_Laue_measured_fraction_full 0.998
_diffrn_reflns_Laue_measured_fraction_max 0.826
_diffrn_reflns_limit_h_max 11
_diffrn_reflns_limit_h_min -10
_diffrn_reflns_limit_k_max 14
_diffrn_reflns_limit_k_min -10
_diffrn_reflns_limit_l_max 15
_diffrn_reflns_limit_l_min -15
_diffrn_reflns_number 7450
_diffrn_reflns_point_group_measured_fraction_full 0.998
_diffrn_reflns_point_group_measured_fraction_max 0.826
_diffrn_reflns_theta_full 25.050
_diffrn_reflns_theta_max 29.425
_diffrn_reflns_theta_min 2.921
_diffrn_source 'Enhance (Mo) X-ray Source'
_diffrn_source_current n/a
_diffrn_source_voltage n/a
_exptl_absorpt_coefficient_mu 2.259
_exptl_absorpt_correction_T_max 1.00000
_exptl_absorpt_correction_T_min 0.77286
_exptl_absorpt_correction_type multi-scan
_exptl_absorpt_process_details
;
CrysAlisPro, Agilent Technologies,
Version 1.171.34.49 (release 20-01-2011 CrysAlis171 .NET)
(compiled Jan 20 2011,15:58:25)
Empirical absorption correction using spherical harmonics,
 implemented in SCALE3 ABSPACK scaling algorithm.
;
_exptl_crystal_colour colourless
_exptl_crystal_colour_primary colourless
_exptl_crystal_density_diffrn 1.394
_exptl_crystal_description plate
_exptl_crystal_F_000 384
_exptl_crystal_recrystallization_method 'Re-crystallisation from solvent: EtOH'
_exptl_crystal_size_max 0.13
_exptl_crystal_size_mid 0.12
_exptl_crystal_size_min 0.03
_refine_diff_density_max 0.547
_refine_diff_density_min -0.465
_refine_diff_density_rms 0.069
_refine_ls_extinction_method none
_refine_ls_goodness_of_fit_ref 1.052
_refine_ls_hydrogen_treatment constr
_refine_ls_matrix_type full
_refine_ls_number_parameters 194
_refine_ls_number_reflns 4067
_refine_ls_number_restraints 0
_refine_ls_restrained_S_all 1.052
_refine_ls_R_factor_all 0.0389
_refine_ls_R_factor_gt 0.0320
_refine_ls_shift/su_max 0.001
_refine_ls_shift/su_mean 0.000
_refine_ls_structure_factor_coef Fsqd
_refine_ls_weighting_details 'w=1/[\s^2^(Fo^2^)+(0.0225P)^2^+0.2843P] where P=(Fo^2^+2Fc^2^)/3'
_refine_ls_weighting_scheme calc
_refine_ls_wR_factor_gt 0.0661
_refine_ls_wR_factor_ref 0.0699
_reflns_Friedel_coverage 0.000
_reflns_number_gt 3604
_reflns_number_total 4067
_reflns_threshold_expression 'I > 2\s(I)'
_cod_data_source_file d0nj01433h2.cif
_cod_data_source_block kk010_1
_cod_depositor_comments
;Adding full bibliography for 7059550--7059554.cif.

 Adding full bibliography for 7059550--7059554.cif.
;
_cod_database_code 7059551
_shelxl_version_number 2013-3
_chemical_oxdiff_formula C16H19O1N2Se1Cl1
_shelx_space_group_comment
;
The symmetry employed for this shelxl refinement is uniquely defined
by the following loop, which should always be used as a source of
symmetry information in preference to the above space-group names.
They are only intended as comments.
;
_reflns_odcompleteness_completeness 99.86
_reflns_odcompleteness_iscentric 1
_reflns_odcompleteness_theta 26.32
_olex2_refinement_description
;
1. Fixed Uiso
 At 1.2 times of:
  All C(H) groups, All C(H,H) groups, All N(H) groups
 At 1.5 times of:
  All C(H,H,H) groups
2.a Ternary CH refined with riding coordinates:
 C10(H10), C14(H14)
2.b Secondary CH2 refined with riding coordinates:
 C13(H13A,H13B), C9(H9A,H9B)
2.c Aromatic/amide H refined with riding coordinates:
 N1(H1), C4(H4), C8(H8), C5(H5), C7(H7)
2.d Idealised Me refined as rotating group:
 C11(H11A,H11B,H11C), C12(H12A,H12B,H12C), C15(H15A,H15B,H15C), C16(H16A,H16B,
 H16C)
;
_olex2_date_sample_data_collection 2011-09-27
_olex2_submission_special_instructions 'No special instructions were received'

loop_
_space_group_symop_operation_xyz
'x, y, z'
'-x, -y, -z'

loop_
_atom_site_label
_atom_site_type_symbol
_atom_site_fract_x
_atom_site_fract_y
_atom_site_fract_z
_atom_site_U_iso_or_equiv
_atom_site_adp_type
_atom_site_occupancy
_atom_site_site_symmetry_order
_atom_site_calc_flag
_atom_site_refinement_flags_posn
_atom_site_refinement_flags_adp
_atom_site_refinement_flags_occupancy
_atom_site_disorder_assembly
_atom_site_disorder_group
Se1 Se 0.96346(3) 0.79335(2) 0.66307(2) 0.02168(8) Uani 1 1 d . . . . .
N2 N 0.6487(2) 0.83907(17) 0.83629(17) 0.0169(4) Uani 1 1 d . . . . .
N1 N 0.7876(2) 1.03498(17) 0.66604(17) 0.0185(4) Uani 1 1 d . . . . .
H1 H 0.8007 1.0719 0.5812 0.022 Uiso 1 1 calc R . . . .
C1 C 0.7841(3) 0.8926(2) 0.7312(2) 0.0166(4) Uani 1 1 d . . . . .
O1 O 0.75328(19) 1.07677(15) 0.84698(14) 0.0240(3) Uani 1 1 d . . . . .
C2 C 0.7712(2) 1.1200(2) 0.7301(2) 0.0182(4) Uani 1 1 d . . . . .
C4 C 0.7203(3) 1.3228(2) 0.5346(2) 0.0210(5) Uani 1 1 d . . . . .
H4 H 0.6928 1.2635 0.5037 0.025 Uiso 1 1 calc R . . . .
C6 C 0.7501(3) 1.5475(2) 0.5137(2) 0.0264(5) Uani 1 1 d . . . . .
C3 C 0.7701(3) 1.2691(2) 0.6476(2) 0.0186(4) Uani 1 1 d . . . . .
C8 C 0.8099(3) 1.3568(2) 0.6924(2) 0.0237(5) Uani 1 1 d . . . . .
H8 H 0.8445 1.3201 0.7696 0.028 Uiso 1 1 calc R . . . .
C5 C 0.7105(3) 1.4632(2) 0.4665(2) 0.0251(5) Uani 1 1 d . . . . .
H5 H 0.6772 1.5006 0.3888 0.030 Uiso 1 1 calc R . . . .
C7 C 0.7996(3) 1.4967(2) 0.6259(2) 0.0274(5) Uani 1 1 d . . . . .
H7 H 0.8261 1.5564 0.6568 0.033 Uiso 1 1 calc R . . . .
Cl1 Cl 0.73467(9) 1.72322(6) 0.43004(7) 0.03955(17) Uani 1 1 d . . . . .
C13 C 0.4798(2) 0.9115(2) 0.8651(2) 0.0195(4) Uani 1 1 d . . . . .
H13A H 0.4965 1.0109 0.8141 0.023 Uiso 1 1 calc R . . . .
H13B H 0.4368 0.8941 0.9598 0.023 Uiso 1 1 calc R . . . .
C10 C 0.7655(3) 0.6588(2) 1.0099(2) 0.0251(5) Uani 1 1 d . . . . .
H10 H 0.8875 0.6846 0.9519 0.030 Uiso 1 1 calc R . . . .
C14 C 0.3447(3) 0.8652(2) 0.8301(2) 0.0237(5) Uani 1 1 d . . . . .
H14 H 0.3295 0.7648 0.8818 0.028 Uiso 1 1 calc R . . . .
C9 C 0.6509(3) 0.6931(2) 0.9224(2) 0.0224(5) Uani 1 1 d . . . . .
H9A H 0.6928 0.6398 0.8671 0.027 Uiso 1 1 calc R . . . .
H9B H 0.5305 0.6650 0.9789 0.027 Uiso 1 1 calc R . . . .
C11 C 0.7096(3) 0.7366(3) 1.0985(2) 0.0339(6) Uani 1 1 d . . . . .
H11A H 0.7119 0.8347 1.0443 0.051 Uiso 1 1 calc GR . . . .
H11B H 0.7895 0.7144 1.1502 0.051 Uiso 1 1 calc GR . . . .
H11C H 0.5913 0.7108 1.1580 0.051 Uiso 1 1 calc GR . . . .
C12 C 0.7628(4) 0.5041(2) 1.0896(3) 0.0398(7) Uani 1 1 d . . . . .
H12A H 0.6434 0.4763 1.1451 0.060 Uiso 1 1 calc GR . . . .
H12B H 0.8379 0.4797 1.1452 0.060 Uiso 1 1 calc GR . . . .
H12C H 0.8052 0.4576 1.0293 0.060 Uiso 1 1 calc GR . . . .
C15 C 0.4034(3) 0.8938(3) 0.6845(3) 0.0455(7) Uani 1 1 d . . . . .
H15A H 0.3108 0.8696 0.6633 0.068 Uiso 1 1 calc GR . . . .
H15B H 0.5084 0.8393 0.6638 0.068 Uiso 1 1 calc GR . . . .
H15C H 0.4288 0.9908 0.6325 0.068 Uiso 1 1 calc GR . . . .
C16 C 0.1716(3) 0.9371(3) 0.8700(2) 0.0307(6) Uani 1 1 d . . . . .
H16A H 0.1850 1.0359 0.8213 0.046 Uiso 1 1 calc GR . . . .
H16B H 0.1358 0.9148 0.9647 0.046 Uiso 1 1 calc GR . . . .
H16C H 0.0829 0.9068 0.8497 0.046 Uiso 1 1 calc GR . . . .

loop_
_atom_site_aniso_label
_atom_site_aniso_U_11
_atom_site_aniso_U_22
_atom_site_aniso_U_33
_atom_site_aniso_U_23
_atom_site_aniso_U_13
_atom_site_aniso_U_12
Se1 0.02082(12) 0.01952(12) 0.02178(13) -0.01131(9) -0.00016(9) 0.00152(8)
N2 0.0165(8) 0.0164(8) 0.0177(9) -0.0081(7) -0.0033(7) -0.0004(7)
N1 0.0242(9) 0.0157(8) 0.0135(9) -0.0063(7) -0.0031(7) 0.0005(7)
C1 0.0189(10) 0.0179(10) 0.0158(10) -0.0093(8) -0.0054(8) -0.0005(8)
O1 0.0298(8) 0.0247(8) 0.0183(8) -0.0101(7) -0.0046(7) -0.0041(6)
C2 0.0141(9) 0.0189(10) 0.0210(11) -0.0103(9) -0.0010(8) -0.0022(8)
C4 0.0182(10) 0.0227(11) 0.0244(11) -0.0145(9) -0.0038(9) 0.0021(8)
C6 0.0238(11) 0.0168(10) 0.0319(13) -0.0093(10) -0.0020(10) 0.0015(9)
C3 0.0140(9) 0.0198(10) 0.0195(11) -0.0102(9) 0.0009(8) -0.0005(8)
C8 0.0258(11) 0.0221(11) 0.0234(12) -0.0099(9) -0.0057(9) -0.0026(9)
C5 0.0232(11) 0.0254(12) 0.0233(12) -0.0094(10) -0.0059(9) 0.0046(9)
C7 0.0298(12) 0.0233(11) 0.0330(13) -0.0167(10) -0.0061(10) -0.0031(10)
Cl1 0.0485(4) 0.0179(3) 0.0468(4) -0.0089(3) -0.0153(3) 0.0031(3)
C13 0.0152(10) 0.0216(11) 0.0201(11) -0.0108(9) -0.0007(8) 0.0002(8)
C10 0.0240(11) 0.0211(11) 0.0240(12) -0.0053(9) -0.0052(9) 0.0007(9)
C14 0.0193(10) 0.0226(11) 0.0306(13) -0.0125(10) -0.0064(9) -0.0013(9)
C9 0.0212(11) 0.0174(10) 0.0232(12) -0.0056(9) -0.0024(9) -0.0032(8)
C11 0.0455(15) 0.0320(13) 0.0247(13) -0.0104(11) -0.0146(11) 0.0033(11)
C12 0.0450(15) 0.0225(12) 0.0421(16) -0.0039(11) -0.0150(13) 0.0030(11)
C15 0.0299(14) 0.080(2) 0.0485(17) -0.0467(16) -0.0168(13) 0.0104(14)
C16 0.0178(11) 0.0375(14) 0.0374(14) -0.0171(12) -0.0070(10) 0.0007(10)

loop_
_atom_type_symbol
_atom_type_description
_atom_type_scat_dispersion_real
_atom_type_scat_dispersion_imag
_atom_type_scat_source
C C 0.0033 0.0016 'International Tables Vol C Tables 4.2.6.8 and 6.1.1.4'
H H 0.0000 0.0000 'International Tables Vol C Tables 4.2.6.8 and 6.1.1.4'
Cl Cl 0.1484 0.1585 'International Tables Vol C Tables 4.2.6.8 and 6.1.1.4'
N N 0.0061 0.0033 'International Tables Vol C Tables 4.2.6.8 and 6.1.1.4'
O O 0.0106 0.0060 'International Tables Vol C Tables 4.2.6.8 and 6.1.1.4'
Se Se -0.0929 2.2259 'International Tables Vol C Tables 4.2.6.8 and 6.1.1.4'

loop_
_geom_angle_atom_site_label_1
_geom_angle_atom_site_label_2
_geom_angle_atom_site_label_3
_geom_angle
_geom_angle_site_symmetry_1
_geom_angle_site_symmetry_3
_geom_angle_publ_flag
C1 N2 C13 123.97(17) . . ?
C1 N2 C9 120.02(17) . . ?
C9 N2 C13 115.40(16) . . ?
C1 N1 H1 118.7 . . ?
C2 N1 H1 118.7 . . ?
C2 N1 C1 122.56(17) . . ?
N2 C1 Se1 124.54(15) . . ?
N2 C1 N1 117.35(18) . . ?
N1 C1 Se1 118.09(14) . . ?
N1 C2 C3 115.81(18) . . ?
O1 C2 N1 122.60(19) . . ?
O1 C2 C3 121.6(2) . . ?
C3 C4 H4 119.9 . . ?
C3 C4 C5 120.2(2) . . ?
C5 C4 H4 119.9 . . ?
C5 C6 Cl1 118.99(19) . . ?
C7 C6 C5 122.1(2) . . ?
C7 C6 Cl1 118.94(19) . . ?
C4 C3 C2 122.7(2) . . ?
C4 C3 C8 119.6(2) . . ?
C8 C3 C2 117.6(2) . . ?
C3 C8 H8 119.6 . . ?
C7 C8 C3 120.7(2) . . ?
C7 C8 H8 119.6 . . ?
C4 C5 H5 120.5 . . ?
C6 C5 C4 118.9(2) . . ?
C6 C5 H5 120.5 . . ?
C6 C7 C8 118.5(2) . . ?
C6 C7 H7 120.7 . . ?
C8 C7 H7 120.7 . . ?
N2 C13 H13A 109.3 . . ?
N2 C13 H13B 109.3 . . ?
N2 C13 C14 111.48(17) . . ?
H13A C13 H13B 108.0 . . ?
C14 C13 H13A 109.3 . . ?
C14 C13 H13B 109.3 . . ?
C9 C10 H10 108.2 . . ?
C9 C10 C12 108.2(2) . . ?
C11 C10 H10 108.2 . . ?
C11 C10 C9 112.24(19) . . ?
C11 C10 C12 111.8(2) . . ?
C12 C10 H10 108.2 . . ?
C13 C14 H14 108.5 . . ?
C13 C14 C16 108.67(19) . . ?
C15 C14 C13 111.06(19) . . ?
C15 C14 H14 108.5 . . ?
C15 C14 C16 111.4(2) . . ?
C16 C14 H14 108.5 . . ?
N2 C9 C10 113.42(18) . . ?
N2 C9 H9A 108.9 . . ?
N2 C9 H9B 108.9 . . ?
C10 C9 H9A 108.9 . . ?
C10 C9 H9B 108.9 . . ?
H9A C9 H9B 107.7 . . ?
C10 C11 H11A 109.5 . . ?
C10 C11 H11B 109.5 . . ?
C10 C11 H11C 109.5 . . ?
H11A C11 H11B 109.5 . . ?
H11A C11 H11C 109.5 . . ?
H11B C11 H11C 109.5 . . ?
C10 C12 H12A 109.5 . . ?
C10 C12 H12B 109.5 . . ?
C10 C12 H12C 109.5 . . ?
H12A C12 H12B 109.5 . . ?
H12A C12 H12C 109.5 . . ?
H12B C12 H12C 109.5 . . ?
C14 C15 H15A 109.5 . . ?
C14 C15 H15B 109.5 . . ?
C14 C15 H15C 109.5 . . ?
H15A C15 H15B 109.5 . . ?
H15A C15 H15C 109.5 . . ?
H15B C15 H15C 109.5 . . ?
C14 C16 H16A 109.5 . . ?
C14 C16 H16B 109.5 . . ?
C14 C16 H16C 109.5 . . ?
H16A C16 H16B 109.5 . . ?
H16A C16 H16C 109.5 . . ?
H16B C16 H16C 109.5 . . ?

loop_
_geom_bond_atom_site_label_1
_geom_bond_atom_site_label_2
_geom_bond_distance
_geom_bond_site_symmetry_2
_geom_bond_publ_flag
Se1 C1 1.835(2) . ?
N2 C1 1.322(3) . ?
N2 C13 1.482(2) . ?
N2 C9 1.474(3) . ?
N1 H1 0.8800 . ?
N1 C1 1.401(3) . ?
N1 C2 1.387(3) . ?
O1 C2 1.216(3) . ?
C2 C3 1.491(3) . ?
C4 H4 0.9500 . ?
C4 C3 1.387(3) . ?
C4 C5 1.390(3) . ?
C6 C5 1.380(3) . ?
C6 C7 1.379(3) . ?
C6 Cl1 1.740(2) . ?
C3 C8 1.393(3) . ?
C8 H8 0.9500 . ?
C8 C7 1.383(3) . ?
C5 H5 0.9500 . ?
C7 H7 0.9500 . ?
C13 H13A 0.9900 . ?
C13 H13B 0.9900 . ?
C13 C14 1.524(3) . ?
C10 H10 1.0000 . ?
C10 C9 1.523(3) . ?
C10 C11 1.519(3) . ?
C10 C12 1.533(3) . ?
C14 H14 1.0000 . ?
C14 C15 1.519(3) . ?
C14 C16 1.526(3) . ?
C9 H9A 0.9900 . ?
C9 H9B 0.9900 . ?
C11 H11A 0.9800 . ?
C11 H11B 0.9800 . ?
C11 H11C 0.9800 . ?
C12 H12A 0.9800 . ?
C12 H12B 0.9800 . ?
C12 H12C 0.9800 . ?
C15 H15A 0.9800 . ?
C15 H15B 0.9800 . ?
C15 H15C 0.9800 . ?
C16 H16A 0.9800 . ?
C16 H16B 0.9800 . ?
C16 H16C 0.9800 . ?
